data_2241566
loop_
_publ_author_name
'Neumann, Tristan'
'Jess, Inke'
'N\"ather, Christian'

_publ_section_title
;
 Crystal structure of
 <i>catena</i>-poly[[[bis(pyridine-4-carbothioamide-\k<i>N</i>^1^)cadmium]-di-\m-thiocyanato-\k^2^<i>N</i>:<i>S</i>;\k^2^<i>S</i>:<i>N</i>]
 methanol disolvate]
;
_journal_issue 3
_journal_name_full 'Acta Crystallographica Section E'
_journal_page_first 370
_journal_page_last 373
_journal_paper_doi 10.1107/S2056989016002632
_journal_volume 72
_journal_year 2016
_chemical_formula_iupac '[Cd (N C S)2 (C6 H6 N2 S)], 2C H4 O'
_chemical_formula_moiety 'C32 H40 Cd2 N12 O4 S8'
_chemical_formula_sum 'C32 H40 Cd2 N12 O4 S8'
_chemical_formula_weight 1138.04
_chemical_name_systematic
;<i>catena</i>-Poly[[[bis(pyridine-4-carbothioamide-\k<i>N</i>^1^)cadmium]-di-\m-thiocyanato-\k^2^<i>N</i>:<i>S</i>;\k^2^<i>S</i>:<i>N</i>] methanol
disolvate]
;
_space_group_crystal_system monoclinic
_space_group_IT_number 15
_space_group_name_Hall '-C 2yc'
_space_group_name_H-M_alt 'C 1 2/c 1'
_symmetry_space_group_name_Hall '-C 2yc'
_symmetry_space_group_name_H-M 'C 1 2/c 1'
_atom_sites_solution_hydrogens geom
_audit_creation_method SHELXL-2014
_cell_angle_alpha 90
_cell_angle_beta 90.124(3)
_cell_angle_gamma 90
_cell_formula_units_Z 2
_cell_length_a 25.1891(10)
_cell_length_b 5.8729(2)
_cell_length_c 15.5080(6)
_cell_measurement_reflns_used 16834
_cell_measurement_temperature 200(2)
_cell_measurement_theta_max 27
_cell_measurement_theta_min 1.3
_cell_volume 2294.14(15)
_computing_cell_refinement
;
X-AREA (Stoe, 2008)
;
_computing_data_collection
;
X-AREA (Stoe, 2008)
;
_computing_data_reduction
;
X-AREA (Stoe, 2008)
;
_computing_molecular_graphics
;
XP in SHELXTL (Sheldrick, 2008) and
DIAMOND (Brandenburg, 1999)
;
_computing_publication_material
;
publCIF (Westrip, 2010)
;
_computing_structure_refinement
;
SHELXL2014 (Sheldrick, 2015)
;
_computing_structure_solution
;
SHELXS97 (Sheldrick, 2008)
;
_diffrn_ambient_temperature 200(2)
_diffrn_measured_fraction_theta_full 1.000
_diffrn_measured_fraction_theta_max 1.000
_diffrn_measurement_device_type 'Stoe IPDS-2'
_diffrn_measurement_method '\w scans'
_diffrn_radiation_type MoK\a
_diffrn_radiation_wavelength 0.71073
_diffrn_reflns_av_R_equivalents 0.0321
_diffrn_reflns_limit_h_max 32
_diffrn_reflns_limit_h_min -32
_diffrn_reflns_limit_k_max 7
_diffrn_reflns_limit_k_min -7
_diffrn_reflns_limit_l_max 19
_diffrn_reflns_limit_l_min -19
_diffrn_reflns_number 15896
_diffrn_reflns_theta_full 25.242
_diffrn_reflns_theta_max 26.998
_diffrn_reflns_theta_min 1.617
_exptl_absorpt_coefficient_mu 1.340
_exptl_absorpt_correction_T_max 0.8000
_exptl_absorpt_correction_T_min 0.6443
_exptl_absorpt_correction_type numerical
_exptl_absorpt_process_details
;
(<i>X-SHAPE</i> and <i>X-RED32</i>; Stoe, 2008)
;
_exptl_crystal_colour colorless
_exptl_crystal_density_diffrn 1.647
_exptl_crystal_description block
_exptl_crystal_F_000 1144
_exptl_crystal_size_max 0.18
_exptl_crystal_size_mid 0.14
_exptl_crystal_size_min 0.10
_refine_diff_density_max 0.412
_refine_diff_density_min -0.466
_refine_ls_extinction_coef 0.0015(2)
_refine_ls_extinction_expression Fc^*^=kFc[1+0.001xFc^2^\l^3^/sin(2\q)]^-1/4^
_refine_ls_extinction_method
;
SHELXL2014 (Sheldrick, 2015)
;
_refine_ls_goodness_of_fit_ref 1.063
_refine_ls_hydrogen_treatment constr
_refine_ls_matrix_type full
_refine_ls_number_parameters 156
_refine_ls_number_reflns 2515
_refine_ls_number_restraints 37
_refine_ls_restrained_S_all 1.056
_refine_ls_R_factor_all 0.0311
_refine_ls_R_factor_gt 0.0255
_refine_ls_shift/su_max 0.000
_refine_ls_shift/su_mean 0.000
_refine_ls_structure_factor_coef Fsqd
_refine_ls_weighting_details 'w=1/[\s^2^(Fo^2^)+(0.0471P)^2^] where P=(Fo^2^+2Fc^2^)/3'
_refine_ls_weighting_scheme calc
_refine_ls_wR_factor_gt 0.0653
_refine_ls_wR_factor_ref 0.0669
_reflns_number_gt 2208
_reflns_number_total 2515
_reflns_threshold_expression 'I > 2\s(I)'
_cod_data_source_file wm5271sup1.cif
_cod_data_source_block I
_cod_database_code 2241566
_shelx_space_group_comment
;
The symmetry employed for this shelxl refinement is uniquely defined
by the following loop, which should always be used as a source of
symmetry information in preference to the above space-group names.
They are only intended as comments.
;
_shelxl_version_number 2.014

loop_
_space_group_symop_operation_xyz
'x, y, z'
'-x, y, -z+1/2'
'x+1/2, y+1/2, z'
'-x+1/2, y+1/2, -z+1/2'
'-x, -y, -z'
'x, -y, z-1/2'
'-x+1/2, -y+1/2, -z'
'x+1/2, -y+1/2, z-1/2'

loop_
_atom_site_type_symbol
_atom_site_label
_atom_site_fract_x
_atom_site_fract_y
_atom_site_fract_z
_atom_site_U_iso_or_equiv
_atom_site_adp_type
_atom_site_calc_flag
_atom_site_occupancy
_atom_site_disorder_assembly
_atom_site_disorder_group
Cd Cd1 0.5000 0.5000 0.5000 0.02964(10) Uani d 1 . .
N N1 0.45141(7) 0.8201(3) 0.46141(12) 0.0363(4) Uani d 1 . .
C C1 0.44617(9) 1.0011(3) 0.43255(13) 0.0317(4) Uani d 1 . .
S S1 0.43930(2) 1.25424(10) 0.38878(4) 0.04069(15) Uani d 1 . .
N N11 0.43968(8) 0.4286(3) 0.61284(12) 0.0361(4) Uani d 1 . .
C C11 0.44093(9) 0.2407(4) 0.66130(15) 0.0426(5) Uani d 1 . .
H H11 0.4684 0.1332 0.6514 0.051 Uiso calc 1 . .
C C12 0.40419(9) 0.1946(4) 0.72524(14) 0.0405(5) Uani d 1 . .
H H12 0.4060 0.0563 0.7569 0.049 Uiso calc 1 . .
C C13 0.36515(9) 0.3512(4) 0.74238(13) 0.0353(5) Uani d 1 . .
C C14 0.36407(12) 0.5485(4) 0.6943(2) 0.0542(7) Uani d 1 . .
H H14 0.3381 0.6623 0.7050 0.065 Uiso calc 1 . .
C C15 0.40177(12) 0.5776(5) 0.62990(18) 0.0532(7) Uani d 1 . .
H H15 0.4002 0.7124 0.5962 0.064 Uiso calc 1 . .
C C16 0.32407(9) 0.3067(4) 0.81005(14) 0.0366(5) Uani d 1 . .
N N12 0.31373(11) 0.4768(4) 0.86169(16) 0.0540(6) Uani d 1 . .
H H12A 0.3305 0.6070 0.8554 0.065 Uiso calc 1 . .
H H12B 0.2900 0.4610 0.9028 0.065 Uiso calc 1 . .
S S11 0.29342(3) 0.05620(11) 0.81316(4) 0.04527(16) Uani d 1 . .
O O1 0.2777(4) 0.0596(16) 1.0276(8) 0.067(3) Uani d 0.5 A 1
H H1 0.2760 0.0718 0.9737 0.100 Uiso calc 0.5 A 1
C C17 0.3143(5) -0.101(3) 1.0489(13) 0.062(3) Uani d 0.5 A 1
H H17A 0.3476 -0.0703 1.0185 0.093 Uiso calc 0.5 A 1
H H17B 0.3010 -0.2520 1.0324 0.093 Uiso calc 0.5 A 1
H H17C 0.3206 -0.0978 1.1113 0.093 Uiso calc 0.5 A 1
O O1' 0.2639(4) -0.0102(19) 1.0155(8) 0.079(3) Uani d 0.5 B 2
H H1' 0.2637 0.0358 0.9642 0.118 Uiso calc 0.5 B 2
C C17' 0.3144(8) -0.019(4) 1.0447(17) 0.113(8) Uani d 0.5 B 2
H H17D 0.3348 0.1072 1.0201 0.169 Uiso calc 0.5 B 2
H H17E 0.3306 -0.1640 1.0274 0.169 Uiso calc 0.5 B 2
H H17F 0.3146 -0.0074 1.1077 0.169 Uiso calc 0.5 B 2

loop_
_atom_site_aniso_label
_atom_site_aniso_U_11
_atom_site_aniso_U_22
_atom_site_aniso_U_33
_atom_site_aniso_U_12
_atom_site_aniso_U_13
_atom_site_aniso_U_23
Cd1 0.03369(13) 0.02444(13) 0.03081(13) -0.00052(8) 0.00757(8) 0.00137(8)
N1 0.0362(9) 0.0302(10) 0.0427(10) 0.0018(7) 0.0035(8) 0.0034(8)
C1 0.0325(10) 0.0329(11) 0.0298(9) -0.0004(8) 0.0016(8) -0.0038(8)
S1 0.0504(3) 0.0295(3) 0.0421(3) -0.0022(2) -0.0116(2) 0.0059(2)
N11 0.0383(10) 0.0333(9) 0.0366(9) -0.0026(8) 0.0111(8) 0.0000(8)
C11 0.0392(12) 0.0483(13) 0.0404(11) 0.0086(10) 0.0107(9) 0.0094(10)
C12 0.0404(12) 0.0444(13) 0.0368(11) 0.0058(10) 0.0090(9) 0.0105(10)
C13 0.0377(11) 0.0342(11) 0.0341(10) -0.0052(9) 0.0090(9) -0.0034(8)
C14 0.0611(16) 0.0340(12) 0.0677(17) 0.0117(11) 0.0367(14) 0.0063(12)
C15 0.0667(17) 0.0303(11) 0.0628(16) 0.0054(12) 0.0336(14) 0.0104(11)
C16 0.0364(11) 0.0380(11) 0.0353(10) 0.0017(9) 0.0096(9) 0.0005(9)
N12 0.0645(15) 0.0432(12) 0.0543(13) -0.0078(10) 0.0297(11) -0.0077(10)
S11 0.0490(3) 0.0376(3) 0.0493(3) -0.0070(3) 0.0158(3) 0.0009(3)
O1 0.066(6) 0.063(4) 0.072(6) 0.006(3) 0.043(5) 0.005(3)
C17 0.045(5) 0.091(7) 0.050(5) 0.008(4) -0.004(3) 0.005(5)
O1' 0.059(5) 0.127(10) 0.050(3) 0.006(5) 0.019(3) 0.019(5)
C17' 0.084(10) 0.18(2) 0.077(10) 0.001(11) 0.003(7) -0.013(12)

loop_
_atom_type_symbol
_atom_type_description
_atom_type_scat_dispersion_real
_atom_type_scat_dispersion_imag
_atom_type_scat_source
C C 0.0033 0.0016 'International Tables Vol C Tables 4.2.6.8 and 6.1.1.4'
H H 0.0000 0.0000 'International Tables Vol C Tables 4.2.6.8 and 6.1.1.4'
N N 0.0061 0.0033 'International Tables Vol C Tables 4.2.6.8 and 6.1.1.4'
S S 0.1246 0.1234 'International Tables Vol C Tables 4.2.6.8 and 6.1.1.4'
Cd Cd -0.8075 1.2024 'International Tables Vol C Tables 4.2.6.8 and 6.1.1.4'
O O 0.0106 0.0060 'International Tables Vol C Tables 4.2.6.8 and 6.1.1.4'

loop_
_geom_angle_atom_site_label_1
_geom_angle_atom_site_label_2
_geom_angle_atom_site_label_3
_geom_angle_site_symmetry_1
_geom_angle_site_symmetry_3
_geom_angle
N1 Cd1 N1 5_666 . 180.00(9)
N1 Cd1 N11 5_666 5_666 89.72(7)
N1 Cd1 N11 . 5_666 90.28(7)
N1 Cd1 N11 5_666 . 90.28(7)
N1 Cd1 N11 . . 89.72(7)
N11 Cd1 N11 5_666 . 180.0
N1 Cd1 S1 5_666 1_545 91.67(5)
N1 Cd1 S1 . 1_545 88.33(5)
N11 Cd1 S1 5_666 1_545 89.20(5)
N11 Cd1 S1 . 1_545 90.80(5)
N1 Cd1 S1 5_666 5_676 88.33(5)
N1 Cd1 S1 . 5_676 91.67(5)
N11 Cd1 S1 5_666 5_676 90.80(5)
N11 Cd1 S1 . 5_676 89.20(5)
S1 Cd1 S1 1_545 5_676 180.0
C1 N1 Cd1 . . 154.23(17)
N1 C1 S1 . . 178.2(2)
C1 S1 Cd1 . 1_565 99.19(7)
C15 N11 C11 . . 116.8(2)
C15 N11 Cd1 . . 119.86(16)
C11 N11 Cd1 . . 123.37(15)
N11 C11 C12 . . 123.3(2)
N11 C11 H11 . . 118.3
C12 C11 H11 . . 118.3
C13 C12 C11 . . 119.2(2)
C13 C12 H12 . . 120.4
C11 C12 H12 . . 120.4
C12 C13 C14 . . 118.2(2)
C12 C13 C16 . . 121.0(2)
C14 C13 C16 . . 120.8(2)
C13 C14 C15 . . 118.6(2)
C13 C14 H14 . . 120.7
C15 C14 H14 . . 120.7
N11 C15 C14 . . 123.9(2)
N11 C15 H15 . . 118.1
C14 C15 H15 . . 118.1
N12 C16 C13 . . 115.8(2)
N12 C16 S11 . . 124.43(17)
C13 C16 S11 . . 119.74(16)
C16 N12 H12A . . 120.0
C16 N12 H12B . . 120.0
H12A N12 H12B . . 120.0
C17 O1 H1 . . 109.5
O1 C17 H17A . . 109.5
O1 C17 H17B . . 109.5
H17A C17 H17B . . 109.5
O1 C17 H17C . . 109.5
H17A C17 H17C . . 109.5
H17B C17 H17C . . 109.5
C17' O1' H1' . . 109.5
O1' C17' H17D . . 109.5
O1' C17' H17E . . 109.5
H17D C17' H17E . . 109.5
O1' C17' H17F . . 109.5
H17D C17' H17F . . 109.5
H17E C17' H17F . . 109.5

loop_
_geom_bond_atom_site_label_1
_geom_bond_atom_site_label_2
_geom_bond_site_symmetry_2
_geom_bond_distance
_geom_bond_publ_flag
Cd1 N1 5_666 2.3212(18) ?
Cd1 N1 . 2.3212(18) y
Cd1 N11 5_666 2.3575(18) ?
Cd1 N11 . 2.3576(18) y
Cd1 S1 1_545 2.7174(6) y
Cd1 S1 5_676 2.7174(6) ?
N1 C1 . 1.161(3) ?
C1 S1 . 1.643(2) ?
S1 Cd1 1_565 2.7174(6) ?
N11 C15 . 1.322(3) ?
N11 C11 . 1.335(3) ?
C11 C12 . 1.385(3) ?
C11 H11 . 0.9500 ?
C12 C13 . 1.373(3) ?
C12 H12 . 0.9500 ?
C13 C14 . 1.378(3) ?
C13 C16 . 1.498(3) ?
C14 C15 . 1.390(3) ?
C14 H14 . 0.9500 ?
C15 H15 . 0.9500 ?
C16 N12 . 1.307(3) ?
C16 S11 . 1.662(2) ?
N12 H12A . 0.8800 ?
N12 H12B . 0.8800 ?
O1 C17 . 1.361(13) ?
O1 H1 . 0.8400 ?
C17 H17A . 0.9800 ?
C17 H17B . 0.9800 ?
C17 H17C . 0.9800 ?
O1' C17' . 1.351(15) ?
O1' H1' . 0.8400 ?
C17' H17D . 0.9800 ?
C17' H17E . 0.9800 ?
C17' H17F . 0.9800 ?

loop_
_geom_hbond_atom_site_label_D
_geom_hbond_atom_site_label_H
_geom_hbond_atom_site_label_A
_geom_hbond_site_symmetry_A
_geom_hbond_distance_DH
_geom_hbond_distance_HA
_geom_hbond_distance_DA
_geom_hbond_angle_DHA
C11 H11 N1 5_666 0.95 2.69 3.335(3) 125.9
C12 H12 S1 6_566 0.95 2.86 3.762(2) 157.9
C15 H15 N1 . 0.95 2.54 3.230(3) 129.8
N12 H12B O1 7_557 0.88 2.02 2.883(10) 165.4
N12 H12B O1' 7_557 0.88 1.88 2.740(12) 164.7
N12 H12A S1 6_576 0.88 2.90 3.560(3) 132.7
N12 H12A S11 1_565 0.88 2.87 3.522(2) 131.8
O1 H1 S11 . 0.84 2.53 3.351(12) 165.4
O1' H1' S11 . 0.84 2.46 3.250(12) 156.2

_cod_database_fobs_code 2241566
